data_9008294
loop_
_publ_author_name
'Catti, M.'
'Franchini-Angela M'
'Ivaldi, G.'

_publ_section_title
;
 A case of polytypism in hydrated oxysalts:
 the crystal structure of Mg3(PO4)2*22H2O-II
;
_journal_name_full 'Zeitschrift fur Kristallographie'
_journal_page_first 53
_journal_page_last 64
_journal_volume 155
_journal_year 1981
_chemical_compound_source Synthetic
_chemical_formula_sum 'H44 Mg3 O30 P2'
_chemical_name_mineral Cattiite
_space_group_IT_number 2
_symmetry_space_group_name_Hall '-P 1'
_symmetry_space_group_name_H-M 'P -1'
_cell_angle_alpha 82.15
_cell_angle_beta 89.72
_cell_angle_gamma 119.49
_cell_formula_units_Z 1
_cell_length_a 6.937
_cell_length_b 6.932
_cell_length_c 16.132
_cell_volume 666.568
_database_code_amcsd 0010835
_exptl_crystal_density_diffrn 1.642
_cod_original_formula_sum 'Mg3 P2 O30 H44'
_cod_database_code 9008294

loop_
_space_group_symop_operation_xyz
x,y,z
-x,-y,-z

loop_
_atom_site_aniso_label
_atom_site_aniso_U_11
_atom_site_aniso_U_22
_atom_site_aniso_U_33
_atom_site_aniso_U_12
_atom_site_aniso_U_13
_atom_site_aniso_U_23
Mg1 0.02696 0.02507 0.01593 0.01304 -0.00189 -0.00288
Mg2 0.01924 0.01810 0.01734 0.00886 -0.00063 -0.00202
P 0.01544 0.01697 0.01606 0.00823 -0.00150 -0.00351
O1 0.02533 0.01772 0.02146 0.00899 0.00000 -0.00010
O2 0.02152 0.03419 0.02775 0.01380 -0.00519 -0.01110
O3 0.02406 0.02279 0.02402 0.01393 -0.00024 -0.00519
O4 0.02406 0.02152 0.01773 0.00962 -0.00175 -0.00380
Ow1 0.06585 0.02405 0.02274 0.01393 0.00505 -0.00380
Ow2 0.05952 0.06205 0.02402 0.04939 -0.00126 0.00000
Ow3 0.04811 0.04051 0.02659 0.02152 0.01010 -0.00125
Ow4 0.02278 0.03546 0.04047 0.01645 -0.00631 -0.01773
Ow5 0.02278 0.02405 0.02274 0.01138 0.00160 -0.00303
Ow6 0.04811 0.02279 0.01773 0.00759 0.00000 -0.00505
Ow7 0.02152 0.02279 0.02775 0.00759 -0.00481 0.00163
Ow8 0.02660 0.02152 0.03032 0.01266 0.00505 0.00250
Ow9 0.06205 0.05951 0.02146 0.05066 0.00757 0.00759
Ow10 0.03292 0.04179 0.02904 0.01645 -0.00379 -0.00380
Ow11 0.03925 0.03926 0.02659 0.01645 -0.00883 -0.00505

loop_
_atom_site_label
_atom_site_fract_x
_atom_site_fract_y
_atom_site_fract_z
_atom_site_type_symbol
_atom_site_attached_hydrogens
Mg1 0.00000 0.50000 0.00000 Mg 0
Mg2 0.64830 0.25100 0.34371 Mg 0
P 0.00310 0.96320 0.24028 P 0
O1 0.97390 0.92930 0.33690 O 0
O2 0.14700 0.21650 0.20770 O 0
O3 0.11730 0.83720 0.21370 O 0
O4 0.77370 0.87350 0.20560 O 0
Ow1 0.77650 0.31620 0.10550 O 0
Ow2 0.17030 0.77710 0.05820 O 0
Ow3 0.20450 0.38620 0.04720 O 0
Ow4 0.74730 0.06840 0.42540 O 0
Ow5 0.76130 0.50820 0.41160 O 0
Ow6 0.96860 0.41240 0.28550 O 0
Ow7 0.57210 0.41650 0.24040 O 0
Ow8 0.34080 0.14840 0.40780 O 0
Ow9 0.50200 0.96720 0.28550 O 0
Ow10 0.64500 0.81680 0.04880 O 0
Ow11 0.27860 0.52800 0.41500 O 0
H1 0.72200 0.35100 0.13400 H 0
H2 0.75600 0.19500 0.13000 H 0
H3 0.13000 0.79000 0.10700 H 0
H4 0.23700 0.89500 0.03300 H 0
H5 0.19000 0.32800 0.09800 H 0
H6 0.24900 0.32400 0.02200 H 0
H7 0.82000 0.01800 0.40200 H 0
H8 0.71700 0.02100 0.47000 H 0
H9 0.85000 0.65500 0.38800 H 0
H10 0.76200 0.50400 0.45900 H 0
H11 0.00000 0.52400 0.26400 H 0
H12 0.03800 0.35200 0.25700 H 0
H13 0.43200 0.35600 0.23200 H 0
H14 0.62900 0.55200 0.23700 H 0
H15 0.20700 0.05900 0.38400 H 0
H16 0.33200 0.26000 0.41200 H 0
H17 0.58800 0.93300 0.25600 H 0
H18 0.38400 0.93200 0.25900 H 0
H19 0.51900 0.74700 0.05500 H 0
H20 0.69200 0.84300 0.09500 H 0
H21 0.36100 0.65500 0.39300 H 0
H22 0.17400 0.48900 0.39000 H 0

loop_
_cod_changelog_entry_id
_cod_changelog_entry_author
_cod_changelog_entry_date
_cod_changelog_entry_text
1
;cod-tools version 3.8.0
Id: cif_guess_AMCSD_atom_types 9581 2023-05-17 12:35:41Z saulius
;
2023-05-18T08:42:28+03:00
;Derived atom types and hydrogen counts
from atom names that follow the AMCSD naming convention
(Wat == water, O-H == hydroxyl).
;

loop_
_cod_related_entry_id
_cod_related_entry_database
_cod_related_entry_code
1 AMCSD 0010835
